data_7245232
loop_
_publ_author_name
'Zhang, Xiao-Sa'
'Liu, Yan'
'Liu, Yu'
'Xiao, Lin-Jiu'
'Cui, Jia-Liang'
'Xiang, Hong'
'Luan, Jian'
'Li, Wen-Ze'

_publ_section_title
;
 A series of bis-pyridyl-bis-amide-modulated metal--organic frameworks:
 formation, transformation and selectivity for the efficient detection of
 multiple analytes
;
_journal_name_full CrystEngComm
_journal_paper_doi 10.1039/D2CE00915C
_journal_year 2022
_chemical_formula_sum 'C26 H20 N4 O7 Zn'
_chemical_formula_weight 565.83
_space_group_IT_number 2
_space_group_name_Hall '-P 1'
_space_group_name_H-M_alt 'P -1'
_symmetry_cell_setting triclinic
_symmetry_space_group_name_H-M 'P -1'
_atom_sites_solution_hydrogens geom
_atom_sites_solution_primary direct
_atom_sites_solution_secondary difmap
_audit_creation_method SHELXL-97
_audit_update_record
;
2022-05-29 deposited with the CCDC.	2022-07-19 downloaded from the CCDC.
;
_cell_angle_alpha 97.585(4)
_cell_angle_beta 101.921(4)
_cell_angle_gamma 94.309(4)
_cell_formula_units_Z 2
_cell_length_a 7.9323(17)
_cell_length_b 11.895(3)
_cell_length_c 12.694(3)
_cell_measurement_reflns_used 6258
_cell_measurement_temperature 296(2)
_cell_measurement_theta_max 25.41
_cell_measurement_theta_min 1.66
_cell_volume 1155.2(5)
_computing_cell_refinement 'SMART (Bruker, 2001)'
_computing_data_collection 'SMART (Bruker, 2001)'
_computing_data_reduction 'SAINT+ (Bruker, 1999)'
_computing_molecular_graphics 'PLATON (Spek, 2003)'
_computing_publication_material 'SHELXTL (1998)'
_computing_structure_refinement 'SHELXL-97 (Sheldrick, 2008)'
_computing_structure_solution 'SHELXS-97 (Sheldrick, 2008)'
_diffrn_ambient_temperature 296(2)
_diffrn_measured_fraction_theta_full 0.994
_diffrn_measured_fraction_theta_max 0.994
_diffrn_measurement_device_type 'CCD area detector'
_diffrn_measurement_method 'phi and omega scans'
_diffrn_radiation_monochromator graphite
_diffrn_radiation_source 'fine-focus sealed tube'
_diffrn_radiation_type MoK\a
_diffrn_radiation_wavelength 0.71073
_diffrn_reflns_av_R_equivalents 0.0518
_diffrn_reflns_av_sigmaI/netI 0.1008
_diffrn_reflns_limit_h_max 7
_diffrn_reflns_limit_h_min -9
_diffrn_reflns_limit_k_max 14
_diffrn_reflns_limit_k_min -14
_diffrn_reflns_limit_l_max 14
_diffrn_reflns_limit_l_min -15
_diffrn_reflns_number 6258
_diffrn_reflns_theta_full 25.41
_diffrn_reflns_theta_max 25.41
_diffrn_reflns_theta_min 1.66
_exptl_absorpt_coefficient_mu 1.122
_exptl_absorpt_correction_T_max 0.894
_exptl_absorpt_correction_T_min 0.855
_exptl_absorpt_correction_type multi-scan
_exptl_absorpt_process_details SADABS
_exptl_crystal_colour YELLOW
_exptl_crystal_density_diffrn 1.627
_exptl_crystal_density_method 'not measured'
_exptl_crystal_description BLOCK
_exptl_crystal_F_000 580
_exptl_crystal_size_max 0.14
_exptl_crystal_size_mid 0.12
_exptl_crystal_size_min 0.10
_refine_diff_density_max 0.467
_refine_diff_density_min -1.092
_refine_diff_density_rms 0.093
_refine_ls_extinction_method none
_refine_ls_goodness_of_fit_ref 1.010
_refine_ls_hydrogen_treatment constr
_refine_ls_matrix_type full
_refine_ls_number_parameters 343
_refine_ls_number_reflns 4243
_refine_ls_number_restraints 0
_refine_ls_restrained_S_all 1.010
_refine_ls_R_factor_all 0.1142
_refine_ls_R_factor_gt 0.0568
_refine_ls_shift/su_max 0.000
_refine_ls_shift/su_mean 0.000
_refine_ls_structure_factor_coef Fsqd
_refine_ls_weighting_details 'calc w=1/[\s^2^(Fo^2^)+(0.0607P)^2^+0.0000P] where P=(Fo^2^+2Fc^2^)/3'
_refine_ls_weighting_scheme calc
_refine_ls_wR_factor_gt 0.1141
_refine_ls_wR_factor_ref 0.1367
_reflns_number_gt 2609
_reflns_number_total 4243
_reflns_threshold_expression >2sigma(I)
_cod_data_source_file d2ce00915c2.cif
_cod_data_source_block MOF_1
_cod_depositor_comments
;
The following automatic conversions were performed:

data item '_symmetry_cell_setting' value 'Triclinic' was changed to
'triclinic' in accordance with the
/home/data/users/saulius/crontab/automatic-downloads/rss-feeds/RSC/lib/dictionaries/cif_core.dic
dictionary named 'cif_core.dic' version 2.4.2 last updated on
2011-04-26.

Automatic conversion script
Id: cif_fix_values 7556 2019-12-06 15:28:31Z antanas 
;
_cod_original_cell_volume 1155.1(5)
_cod_database_code 7245232

loop_
_symmetry_equiv_pos_as_xyz
'x, y, z'
'-x, -y, -z'

loop_
_atom_site_label
_atom_site_type_symbol
_atom_site_fract_x
_atom_site_fract_y
_atom_site_fract_z
_atom_site_U_iso_or_equiv
_atom_site_adp_type
_atom_site_occupancy
_atom_site_symmetry_multiplicity
_atom_site_calc_flag
_atom_site_refinement_flags
_atom_site_disorder_assembly
_atom_site_disorder_group
Zn1 Zn -0.08602(8) 0.17706(5) 0.76646(5) 0.0326(2) Uani 1 1 d . . .
O1 O -0.1034(5) 0.2690(3) 0.6463(3) 0.0353(9) Uani 1 1 d . . .
N1 N 0.0772(5) 0.0722(3) 0.7015(3) 0.0298(10) Uani 1 1 d . . .
C1 C 0.0922(7) -0.0342(4) 0.7238(4) 0.0349(13) Uani 1 1 d . . .
H1A H 0.0454 -0.0568 0.7801 0.042 Uiso 1 1 calc R . .
O1W O -0.5409(4) 0.3141(3) 0.7102(3) 0.0428(10) Uani 1 1 d . . .
H1WA H -0.4745 0.2692 0.7404 0.051 Uiso 1 1 d R . .
H1WB H -0.4826 0.3544 0.6770 0.051 Uiso 1 1 d R . .
O2 O -0.2256(5) 0.4208(3) 0.7079(3) 0.0377(9) Uani 1 1 d . . .
N2 N 0.0740(5) 0.3013(4) 0.8884(3) 0.0347(11) Uani 1 1 d . . .
C2 C 0.1738(7) -0.1113(5) 0.6668(5) 0.0416(15) Uani 1 1 d . . .
H2A H 0.1830 -0.1842 0.6850 0.050 Uiso 1 1 calc R . .
O3 O -0.3256(5) 0.1711(3) 0.8164(3) 0.0425(10) Uani 1 1 d . . .
C3 C 0.2416(7) -0.0795(4) 0.5828(4) 0.0360(13) Uani 1 1 d . . .
H3A H 0.2926 -0.1317 0.5414 0.043 Uiso 1 1 calc R . .
N3 N 0.3556(5) 0.1780(4) 0.4775(3) 0.0337(11) Uani 1 1 d . . .
H3B H 0.3517 0.2180 0.5383 0.040 Uiso 1 1 calc R . .
N4 N 0.6064(5) 0.4462(3) 0.1998(3) 0.0327(11) Uani 1 1 d . . .
H4A H 0.6060 0.5179 0.2211 0.039 Uiso 1 1 calc R . .
O4 O -0.1295(5) 0.0627(3) 0.8795(3) 0.0464(11) Uani 1 1 d . . .
C4 C 0.2338(6) 0.0303(4) 0.5601(4) 0.0303(12) Uani 1 1 d . . .
O5 O 0.3086(5) -0.0043(3) 0.3881(3) 0.0418(10) Uani 1 1 d . . .
C5 C 0.1501(6) 0.1024(4) 0.6215(4) 0.0325(13) Uani 1 1 d . . .
H5A H 0.1438 0.1766 0.6065 0.039 Uiso 1 1 calc R . .
C6 C 0.3029(6) 0.0650(4) 0.4666(5) 0.0319(13) Uani 1 1 d . . .
O6 O 0.6645(7) 0.3215(4) 0.0652(4) 0.0910(19) Uani 1 1 d . . .
C7 C 0.4160(6) 0.2382(4) 0.4015(4) 0.0306(12) Uani 1 1 d . . .
C8 C 0.3914(7) 0.1983(4) 0.2911(4) 0.0371(14) Uani 1 1 d . . .
H8A H 0.3317 0.1268 0.2626 0.044 Uiso 1 1 calc R . .
C9 C 0.4553(7) 0.2644(4) 0.2232(4) 0.0354(13) Uani 1 1 d . . .
H9A H 0.4400 0.2361 0.1496 0.042 Uiso 1 1 calc R . .
C10 C 0.5411(6) 0.3713(4) 0.2629(4) 0.0309(12) Uani 1 1 d . . .
C11 C 0.5653(7) 0.4100(4) 0.3724(4) 0.0352(13) Uani 1 1 d . . .
H11A H 0.6254 0.4814 0.4006 0.042 Uiso 1 1 calc R . .
C12 C 0.5024(7) 0.3453(4) 0.4415(4) 0.0340(13) Uani 1 1 d . . .
H12A H 0.5183 0.3740 0.5150 0.041 Uiso 1 1 calc R . .
C13 C 0.6688(7) 0.4184(5) 0.1107(5) 0.0443(15) Uani 1 1 d . . .
C14 C 0.2333(7) 0.4904(5) 1.0371(4) 0.0409(14) Uani 1 1 d . . .
H14A H 0.2829 0.5550 1.0866 0.049 Uiso 1 1 calc R . .
C15 C 0.1468(7) 0.4033(5) 1.0695(5) 0.0438(15) Uani 1 1 d . . .
H15A H 0.1409 0.4063 1.1423 0.053 Uiso 1 1 calc R . .
C16 C 0.0672(7) 0.3098(5) 0.9940(5) 0.0411(15) Uani 1 1 d . . .
H16A H 0.0071 0.2510 1.0171 0.049 Uiso 1 1 calc R . .
C17 C 0.1668(7) 0.3865(4) 0.8587(4) 0.0358(13) Uani 1 1 d . . .
H17A H 0.1770 0.3802 0.7866 0.043 Uiso 1 1 calc R . .
C18 C 0.2474(7) 0.4825(4) 0.9292(4) 0.0329(13) Uani 1 1 d . . .
C19 C -0.1393(7) 0.3722(4) 0.6484(4) 0.0302(12) Uani 1 1 d . . .
C20 C -0.0635(6) 0.4389(4) 0.5729(4) 0.0275(12) Uani 1 1 d . . .
C21 C 0.0116(7) 0.3841(4) 0.4931(4) 0.0309(12) Uani 1 1 d . . .
H21A H 0.0183 0.3059 0.4878 0.037 Uiso 1 1 calc R . .
C22 C 0.0760(6) 0.4447(4) 0.4218(4) 0.0310(13) Uani 1 1 d . . .
H22A H 0.1282 0.4074 0.3699 0.046 Uiso 1 1 calc R . .
C23 C -0.2774(7) 0.0960(4) 0.8745(4) 0.0328(13) Uani 1 1 d . . .
C24 C -0.3924(7) 0.0476(4) 0.9401(4) 0.0303(12) Uani 1 1 d . . .
C25 C -0.5584(7) 0.0784(4) 0.9342(4) 0.0335(13) Uani 1 1 d . . .
H25A H -0.5987 0.1311 0.8894 0.040 Uiso 1 1 calc R . .
C26 C -0.6648(7) 0.0317(4) 0.9940(4) 0.0349(13) Uani 1 1 d . . .
H26A H -0.7757 0.0538 0.9900 0.052 Uiso 1 1 calc R . .

loop_
_atom_site_aniso_label
_atom_site_aniso_U_11
_atom_site_aniso_U_22
_atom_site_aniso_U_33
_atom_site_aniso_U_23
_atom_site_aniso_U_13
_atom_site_aniso_U_12
Zn1 0.0366(4) 0.0354(4) 0.0353(4) 0.0194(3) 0.0200(3) 0.0054(3)
O1 0.051(2) 0.028(2) 0.036(2) 0.0139(17) 0.0235(19) 0.0054(17)
N1 0.030(2) 0.032(2) 0.031(3) 0.014(2) 0.012(2) 0.0003(19)
C1 0.033(3) 0.036(3) 0.037(3) 0.017(3) 0.007(3) -0.001(2)
O1W 0.037(2) 0.046(2) 0.052(3) 0.022(2) 0.0157(19) 0.0070(18)
O2 0.049(2) 0.038(2) 0.033(2) 0.0092(18) 0.0227(19) 0.0040(18)
N2 0.040(3) 0.038(3) 0.032(3) 0.012(2) 0.017(2) 0.001(2)
C2 0.048(4) 0.033(3) 0.050(4) 0.020(3) 0.013(3) 0.011(3)
O3 0.056(3) 0.043(2) 0.034(2) 0.0186(19) 0.0189(19) -0.0037(19)
C3 0.034(3) 0.037(3) 0.043(4) 0.010(3) 0.015(3) 0.012(3)
N3 0.037(3) 0.039(3) 0.029(3) 0.007(2) 0.017(2) 0.003(2)
N4 0.041(3) 0.028(2) 0.031(3) 0.003(2) 0.015(2) -0.003(2)
O4 0.043(3) 0.055(3) 0.054(3) 0.022(2) 0.031(2) 0.007(2)
C4 0.027(3) 0.032(3) 0.035(3) 0.013(2) 0.010(2) 0.002(2)
O5 0.053(3) 0.038(2) 0.039(2) 0.0008(19) 0.023(2) 0.0030(19)
C5 0.030(3) 0.031(3) 0.041(3) 0.015(3) 0.012(3) 0.003(2)
C6 0.021(3) 0.036(3) 0.044(4) 0.013(3) 0.012(3) 0.008(2)
O6 0.150(5) 0.045(3) 0.088(4) -0.020(3) 0.083(4) -0.028(3)
C7 0.027(3) 0.034(3) 0.034(3) 0.011(3) 0.012(2) 0.001(2)
C8 0.045(4) 0.033(3) 0.033(4) 0.005(3) 0.013(3) -0.008(3)
C9 0.046(3) 0.033(3) 0.026(3) 0.003(2) 0.009(3) -0.003(3)
C10 0.030(3) 0.034(3) 0.030(3) 0.008(2) 0.009(2) 0.003(2)
C11 0.035(3) 0.031(3) 0.037(4) 0.005(3) 0.006(3) -0.004(2)
C12 0.037(3) 0.037(3) 0.027(3) 0.001(3) 0.009(3) 0.001(3)
C13 0.048(4) 0.040(4) 0.045(4) 0.003(3) 0.019(3) -0.008(3)
C14 0.042(4) 0.052(4) 0.028(3) 0.006(3) 0.006(3) 0.001(3)
C15 0.054(4) 0.052(4) 0.031(3) 0.014(3) 0.017(3) 0.002(3)
C16 0.047(4) 0.048(4) 0.038(4) 0.024(3) 0.018(3) 0.011(3)
C17 0.038(3) 0.042(3) 0.034(3) 0.014(3) 0.019(3) 0.004(3)
C18 0.036(3) 0.035(3) 0.030(3) 0.008(3) 0.010(3) 0.002(3)
C19 0.037(3) 0.034(3) 0.021(3) 0.009(2) 0.008(2) 0.000(3)
C20 0.029(3) 0.034(3) 0.023(3) 0.012(2) 0.009(2) 0.004(2)
C21 0.044(3) 0.025(3) 0.029(3) 0.013(2) 0.013(3) 0.006(2)
C22 0.040(3) 0.030(3) 0.028(3) 0.008(2) 0.015(3) 0.006(2)
C23 0.042(4) 0.036(3) 0.022(3) 0.004(2) 0.015(3) -0.007(3)
C24 0.034(3) 0.037(3) 0.022(3) 0.007(2) 0.012(2) -0.003(2)
C25 0.039(3) 0.036(3) 0.027(3) 0.012(3) 0.008(3) 0.002(3)
C26 0.032(3) 0.048(3) 0.034(3) 0.020(3) 0.017(3) 0.008(3)

loop_
_atom_type_symbol
_atom_type_description
_atom_type_scat_dispersion_real
_atom_type_scat_dispersion_imag
_atom_type_scat_source
C C 0.0033 0.0016 'International Tables Vol C Tables 4.2.6.8 and 6.1.1.4'
H H 0.0000 0.0000 'International Tables Vol C Tables 4.2.6.8 and 6.1.1.4'
N N 0.0061 0.0033 'International Tables Vol C Tables 4.2.6.8 and 6.1.1.4'
O O 0.0106 0.0060 'International Tables Vol C Tables 4.2.6.8 and 6.1.1.4'
Zn Zn 0.2839 1.4301 'International Tables Vol C Tables 4.2.6.8 and 6.1.1.4'

loop_
_geom_angle_atom_site_label_1
_geom_angle_atom_site_label_2
_geom_angle_atom_site_label_3
_geom_angle
_geom_angle_site_symmetry_1
_geom_angle_site_symmetry_3
_geom_angle_publ_flag
O1 Zn1 N1 92.13(14) . . ?
O1 Zn1 N2 96.71(15) . . ?
N1 Zn1 N2 106.92(16) . . ?
O1 Zn1 O3 108.23(14) . . ?
N1 Zn1 O3 141.64(15) . . ?
N2 Zn1 O3 102.65(15) . . ?
O1 Zn1 O4 166.55(16) . . ?
N1 Zn1 O4 92.40(14) . . ?
N2 Zn1 O4 94.07(16) . . ?
O3 Zn1 O4 61.33(13) . . ?
O1 Zn1 C23 138.33(17) . . ?
N1 Zn1 C23 118.44(16) . . ?
N2 Zn1 C23 100.03(16) . . ?
O3 Zn1 C23 30.73(15) . . ?
O4 Zn1 C23 30.60(15) . . ?
C19 O1 Zn1 127.3(3) . . ?
C1 N1 C5 116.9(4) . . ?
C1 N1 Zn1 122.2(3) . . ?
C5 N1 Zn1 120.1(3) . . ?
N1 C1 C2 122.7(4) . . ?
C16 N2 C17 117.1(5) . . ?
C16 N2 Zn1 122.6(4) . . ?
C17 N2 Zn1 119.4(4) . . ?
C3 C2 C1 119.2(5) . . ?
C23 O3 Zn1 90.0(3) . . ?
C2 C3 C4 119.6(5) . . ?
C6 N3 C7 128.2(4) . . ?
C13 N4 C10 127.4(5) . . ?
C23 O4 Zn1 88.3(3) . . ?
C3 C4 C5 117.4(4) . . ?
C3 C4 C6 120.0(5) . . ?
C5 C4 C6 122.4(4) . . ?
N1 C5 C4 124.2(4) . . ?
O5 C6 N3 124.2(5) . . ?
O5 C6 C4 121.3(5) . . ?
N3 C6 C4 114.5(5) . . ?
C12 C7 C8 118.8(4) . . ?
C12 C7 N3 116.5(5) . . ?
C8 C7 N3 124.7(5) . . ?
C9 C8 C7 120.2(5) . . ?
C10 C9 C8 121.1(5) . . ?
C11 C10 C9 118.3(5) . . ?
C11 C10 N4 116.5(5) . . ?
C9 C10 N4 125.2(5) . . ?
C10 C11 C12 121.5(5) . . ?
C7 C12 C11 120.1(5) . . ?
O6 C13 N4 124.2(5) . . ?
O6 C13 C18 121.0(5) . 2_666 ?
N4 C13 C18 114.8(5) . 2_666 ?
C15 C14 C18 119.5(6) . . ?
C14 C15 C16 119.7(5) . . ?
N2 C16 C15 122.2(5) . . ?
N2 C17 C18 123.7(5) . . ?
C17 C18 C14 117.7(5) . . ?
C17 C18 C13 121.6(5) . 2_666 ?
C14 C18 C13 120.4(5) . 2_666 ?
O2 C19 O1 125.7(4) . . ?
O2 C19 C20 118.7(4) . . ?
O1 C19 C20 115.6(4) . . ?
C22 C20 C21 119.0(4) 2_566 . ?
C22 C20 C19 120.3(4) 2_566 . ?
C21 C20 C19 120.7(4) . . ?
C22 C21 C20 120.6(4) . . ?
C21 C22 C20 120.4(4) . 2_566 ?
O4 C23 O3 120.3(4) . . ?
O4 C23 C24 118.9(5) . . ?
O3 C23 C24 120.8(5) . . ?
O4 C23 Zn1 61.1(2) . . ?
O3 C23 Zn1 59.2(2) . . ?
C24 C23 Zn1 179.7(4) . . ?
C26 C24 C25 119.0(4) 2_457 . ?
C26 C24 C23 119.9(5) 2_457 . ?
C25 C24 C23 121.0(5) . . ?
C26 C25 C24 120.5(5) . . ?
C25 C26 C24 120.4(5) . 2_457 ?

loop_
_geom_bond_atom_site_label_1
_geom_bond_atom_site_label_2
_geom_bond_distance
_geom_bond_site_symmetry_2
_geom_bond_publ_flag
Zn1 O1 1.979(3) . ?
Zn1 N1 2.080(4) . ?
Zn1 N2 2.120(5) . ?
Zn1 O3 2.123(3) . ?
Zn1 O4 2.163(3) . ?
Zn1 C23 2.471(5) . ?
O1 C19 1.279(6) . ?
N1 C1 1.341(6) . ?
N1 C5 1.342(6) . ?
C1 C2 1.375(7) . ?
O2 C19 1.237(6) . ?
N2 C16 1.343(6) . ?
N2 C17 1.347(6) . ?
C2 C3 1.372(7) . ?
O3 C23 1.263(6) . ?
C3 C4 1.376(6) . ?
N3 C6 1.357(6) . ?
N3 C7 1.412(6) . ?
N4 C13 1.339(7) . ?
N4 C10 1.411(6) . ?
O4 C23 1.258(6) . ?
C4 C5 1.381(7) . ?
C4 C6 1.499(7) . ?
O5 C6 1.217(6) . ?
O6 C13 1.213(7) . ?
C7 C12 1.380(7) . ?
C7 C8 1.387(7) . ?
C8 C9 1.386(6) . ?
C9 C10 1.376(7) . ?
C10 C11 1.374(7) . ?
C11 C12 1.383(7) . ?
C13 C18 1.505(7) 2_666 ?
C14 C15 1.356(7) . ?
C14 C18 1.388(7) . ?
C15 C16 1.385(8) . ?
C17 C18 1.378(7) . ?
C18 C13 1.505(7) 2_666 ?
C19 C20 1.509(6) . ?
C20 C22 1.389(6) 2_566 ?
C20 C21 1.392(6) . ?
C21 C22 1.381(6) . ?
C22 C20 1.389(6) 2_566 ?
C23 C24 1.490(6) . ?
C24 C26 1.382(6) 2_457 ?
C24 C25 1.383(7) . ?
C25 C26 1.380(6) . ?
C26 C24 1.382(6) 2_457 ?
